data_9012925
loop_
_publ_author_name
'Chebotareva, E. S.'
'Nuzhdina, S. G.'

_publ_section_title
;
 Observation of omega-titanium in a composite hard facing alloy based
 on fine-grain diamonds
 Sample: at P = 4 GPa, known as the omega phase
;
_journal_name_full 'Fizika Metallov i Metallovedenie'
_journal_page_first 200
_journal_page_last 202
_journal_volume 36
_journal_year 1973
_chemical_compound_source Synthetic
_chemical_formula_sum Ti
_chemical_name_common Titanium
_chemical_name_mineral Titanium
_space_group_IT_number 191
_symmetry_space_group_name_Hall '-P 6 2'
_symmetry_space_group_name_H-M 'P 6/m m m'
_cell_angle_alpha 90
_cell_angle_beta 90
_cell_angle_gamma 120
_cell_length_a 4.6
_cell_length_b 4.6
_cell_length_c 2.82
_cell_formula_units_Z 3
_cell_volume 51.677
_database_code_amcsd 0012644
_diffrn_ambient_pressure 4e+06
_exptl_crystal_density_diffrn 4.616
_cod_database_code 9012925

loop_
_space_group_symop_operation_xyz
x,y,z
-x,-x+y,z
x,x-y,-z
-x+y,-x,-z
x-y,x,z
-y,-x,z
y,x,-z
y,-x+y,-z
-y,x-y,z
x-y,-y,z
-x+y,y,-z
x,y,-z
-x,-y,z
x,x-y,z
-x,-x+y,-z
x-y,x,-z
-x+y,-x,z
y,x,z
-y,-x,-z
-y,x-y,-z
y,-x+y,z
-x+y,y,z
x-y,-y,-z
-x,-y,-z

loop_
_atom_site_label
_atom_site_fract_x
_atom_site_fract_y
_atom_site_fract_z
Ti1 0.00000 0.00000 0.00000
Ti2 0.33333 0.66667 0.50000

loop_
_cod_related_entry_id
_cod_related_entry_database
_cod_related_entry_code
1 ChemSpider 22402
2 AMCSD 0012644
